data_7219040
loop_
_publ_author_name
'Tanaka, K.'
'Yanamoto, D.'
'Yoshimura, K.'
'Anami, T.'
'Urbanczyk-Lipkowska, Z.'

_publ_section_title
;
 Interpenetrated and non-interpenetrated homochiral metal--organic
 frameworks based on
 (R)-2,2&#x2032;-dihydroxy-1,1&#x2032;-binaphthyl-5,5&#x2032;-dibenzoic
 acid
;
_journal_issue 6
_journal_name_full CrystEngComm
_journal_page_first 1291
_journal_paper_doi 10.1039/C4CE02210F
_journal_volume 17
_journal_year 2015
_chemical_absolute_configuration Flack
_chemical_formula_sum 'C51 H79 Cu N5 O12'
_chemical_formula_weight 1017.73
_space_group_crystal_system tetragonal
_space_group_IT_number 96
_space_group_name_Hall 'P 4nw 2abw'
_space_group_name_H-M_alt 'P 43 21 2'
_symmetry_space_group_name_Hall 'P 4nw 2abw'
_symmetry_space_group_name_H-M 'P 43 21 2'
_atom_sites_solution_hydrogens geom
_audit_creation_method SHELXL-2014/6
_audit_update_record
;
2014-10-13 deposited with the CCDC.
2014-12-08 downloaded from the CCDC.
;
_cell_angle_alpha 90
_cell_angle_beta 90
_cell_angle_gamma 90
_cell_formula_units_Z 8
_cell_length_a 24.3004(5)
_cell_length_b 24.3004(5)
_cell_length_c 17.1699(5)
_cell_measurement_reflns_used 7001
_cell_measurement_temperature 100(2)
_cell_measurement_theta_max 65.01
_cell_measurement_theta_min 3.70
_cell_volume 10139.0(4)
_computing_cell_refinement 'Bruker SAINT'
_computing_data_collection 'Bruker APEX2'
_computing_data_reduction 'Bruker SAINT'
_computing_molecular_graphics 'Bruker SHELXTL'
_computing_publication_material 'Bruker SHELXTL'
_computing_structure_refinement 'SHELXL-2014/6 (Sheldrick, 2014)'
_computing_structure_solution 'SHELXS-97 (Sheldrick, 2008)'
_diffrn_ambient_temperature 100(2)
_diffrn_measured_fraction_theta_full 0.999
_diffrn_measured_fraction_theta_max 0.996
_diffrn_measurement_device_type 'Bruker APEX-II CCD'
_diffrn_measurement_method '\f and \w scans'
_diffrn_radiation_type CuK\a
_diffrn_radiation_wavelength 1.54178
_diffrn_reflns_av_R_equivalents 0.0421
_diffrn_reflns_av_unetI/netI 0.0193
_diffrn_reflns_Laue_measured_fraction_full 0.999
_diffrn_reflns_Laue_measured_fraction_max 0.996
_diffrn_reflns_limit_h_max 29
_diffrn_reflns_limit_h_min -29
_diffrn_reflns_limit_k_max 27
_diffrn_reflns_limit_k_min -29
_diffrn_reflns_limit_l_max 20
_diffrn_reflns_limit_l_min -20
_diffrn_reflns_number 93306
_diffrn_reflns_point_group_measured_fraction_full 0.999
_diffrn_reflns_point_group_measured_fraction_max 0.994
_diffrn_reflns_theta_full 67.679
_diffrn_reflns_theta_max 67.916
_diffrn_reflns_theta_min 3.638
_diffrn_source 'fine-focus sealed tube'
_exptl_absorpt_coefficient_mu 1.130
_exptl_absorpt_correction_T_max 0.9328
_exptl_absorpt_correction_T_min 0.6329
_exptl_absorpt_correction_type multi-scan
_exptl_absorpt_process_details sadabs
_exptl_crystal_colour green
_exptl_crystal_density_diffrn 1.333
_exptl_crystal_density_meas 1.35
_exptl_crystal_density_method flotation
_exptl_crystal_description plate
_exptl_crystal_F_000 4360
_exptl_crystal_size_max 0.40
_exptl_crystal_size_mid 0.39
_exptl_crystal_size_min 0.06
_refine_diff_density_max 0.944
_refine_diff_density_min -0.324
_refine_diff_density_rms 0.071
_refine_ls_abs_structure_details
;
 Flack x determined using 3514 quotients [(I+)-(I-)]/[(I+)+(I-)]
 (Parsons, Flack and Wagner, Acta Cryst. B69 (2013) 249-259).
;
_refine_ls_abs_structure_Flack 0.064(8)
_refine_ls_extinction_method none
_refine_ls_goodness_of_fit_ref 1.036
_refine_ls_hydrogen_treatment constr
_refine_ls_matrix_type full
_refine_ls_number_parameters 400
_refine_ls_number_reflns 9202
_refine_ls_number_restraints 0
_refine_ls_restrained_S_all 1.036
_refine_ls_R_factor_all 0.0682
_refine_ls_R_factor_gt 0.0626
_refine_ls_shift/su_max 0.001
_refine_ls_shift/su_mean 0.000
_refine_ls_structure_factor_coef Fsqd
_refine_ls_weighting_details 'w=1/[\s^2^(Fo^2^)+(0.1388P)^2^+3.1123P] where P=(Fo^2^+2Fc^2^)/3'
_refine_ls_weighting_scheme calc
_refine_ls_wR_factor_gt 0.1822
_refine_ls_wR_factor_ref 0.1940
_reflns_Friedel_coverage 0.782
_reflns_Friedel_fraction_full 0.999
_reflns_Friedel_fraction_max 0.992
_reflns_number_gt 8415
_reflns_number_total 9202
_reflns_threshold_expression 'I > 2\s(I)'
_cod_data_source_file c4ce02210f1.cif
_cod_data_source_block shelx
_cod_depositor_comments 'Adding full bibliography for 7219039--7219040.cif.'
_cod_original_cell_volume 10139.0(5)
_cod_database_code 7219040
_shelx_space_group_comment
;
The symmetry employed for this shelxl refinement is uniquely defined
by the following loop, which should always be used as a source of
symmetry information in preference to the above space-group names.
They are only intended as comments.
;
_shelxl_version_number 2014/6

loop_
_space_group_symop_operation_xyz
'x, y, z'
'-y+1/2, x+1/2, z+3/4'
'y+1/2, -x+1/2, z+1/4'
'x+1/2, -y+1/2, -z+1/4'
'-x+1/2, y+1/2, -z+3/4'
'-x, -y, z+1/2'
'y, x, -z'
'-y, -x, -z+1/2'

loop_
_atom_site_label
_atom_site_type_symbol
_atom_site_fract_x
_atom_site_fract_y
_atom_site_fract_z
_atom_site_U_iso_or_equiv
_atom_site_adp_type
_atom_site_occupancy
_atom_site_site_symmetry_order
_atom_site_calc_flag
_atom_site_refinement_flags_posn
_atom_site_refinement_flags_adp
C14 C 0.75426(17) 0.5902(2) 0.0066(3) 0.0577(10) Uani 1 1 d . .
C15 C 0.78394(18) 0.5812(3) -0.0611(3) 0.0653(13) Uani 1 1 d . .
H15 H 0.7658 0.5745 -0.1078 0.078 Uiso 1 1 calc R U
C19 C 0.69274(16) 0.58984(16) 0.0044(2) 0.0490(8) Uani 1 1 d . .
C39 C 1.1030(4) 0.4895(8) -0.2181(11) 0.278(14) Uani 1 1 d . .
H41A H 1.0731 0.4774 -0.2503 0.417 Uiso 1 1 calc R U
H41B H 1.1361 0.4911 -0.2486 0.417 Uiso 1 1 calc R U
H41C H 1.1079 0.4642 -0.1758 0.417 Uiso 1 1 calc R U
O2 O 0.50867(13) 0.58502(17) 0.0627(2) 0.0655(8) Uani 1 1 d . .
O3 O 0.66800(12) 0.59730(13) 0.06736(17) 0.0524(7) Uani 1 1 d . .
O4 O 0.67054(12) 0.58197(14) -0.06166(18) 0.0544(7) Uani 1 1 d . .
O5 O 0.58580(17) 0.59186(16) 0.2009(2) 0.0750(9) Uani 1 1 d . .
O12 O 1.0904(2) 0.5453(4) -0.1866(5) 0.207(5) Uani 1 1 d . .
C1 C 0.9310(2) 0.5854(3) 0.0152(3) 0.0689(13) Uani 1 1 d . .
C2 C 0.9514(2) 0.5484(3) 0.0670(4) 0.0774(16) Uani 1 1 d . .
H2 H 0.9276 0.5305 0.1010 0.093 Uiso 1 1 calc R U
C3 C 1.0080(2) 0.5370(3) 0.0698(5) 0.0868(18) Uani 1 1 d . .
H3 H 1.0217 0.5129 0.1071 0.104 Uiso 1 1 calc R U
C4 C 1.0426(2) 0.5609(3) 0.0187(4) 0.0744(15) Uani 1 1 d . .
H4 H 1.0795 0.5510 0.0180 0.089 Uiso 1 1 calc R U
C5 C 1.0230(2) 0.6002(3) -0.0327(3) 0.0716(14) Uani 1 1 d . .
C6 C 1.0600(2) 0.6256(3) -0.0879(4) 0.090(2) Uani 1 1 d . .
C7 C 1.0400(3) 0.6641(4) -0.1378(4) 0.105(3) Uani 1 1 d . .
C8 C 0.9843(3) 0.6803(4) -0.1344(4) 0.100(2) Uani 1 1 d . .
H8 H 0.9724 0.7098 -0.1645 0.120 Uiso 1 1 calc R U
C9 C 0.94792(19) 0.6539(3) -0.0885(3) 0.0742(15) Uani 1 1 d . .
H9 H 0.9106 0.6621 -0.0922 0.089 Uiso 1 1 calc R U
C10 C 0.96645(19) 0.6135(2) -0.0339(3) 0.0661(13) Uani 1 1 d . .
C11 C 0.86932(19) 0.5905(2) 0.0117(3) 0.0700(13) Uani 1 1 d . .
C12 C 0.8394(2) 0.5987(2) 0.0790(3) 0.0653(12) Uani 1 1 d . .
H12 H 0.8574 0.6043 0.1261 0.078 Uiso 1 1 calc R U
C13 C 0.78219(18) 0.5985(2) 0.0765(3) 0.0621(11) Uani 1 1 d . .
H13 H 0.7623 0.6040 0.1221 0.075 Uiso 1 1 calc R U
C16 C 0.8419(2) 0.5821(3) -0.0584(3) 0.0823(19) Uani 1 1 d . .
H16 H 0.8620 0.5771 -0.1040 0.099 Uiso 1 1 calc R U
C20 C 1.0551(6) 0.7285(12) -0.2404(11) 0.41(2) Uani 1 1 d . .
H39A H 1.0845 0.7434 -0.2712 0.617 Uiso 1 1 calc R U
H39B H 1.0288 0.7108 -0.2738 0.617 Uiso 1 1 calc R U
H39C H 1.0373 0.7577 -0.2123 0.617 Uiso 1 1 calc R U
C21 C 1.2158(2) 0.6139(2) -0.0489(3) 0.0670(13) Uani 1 1 d . .
C22 C 1.2543(2) 0.6380(3) -0.0014(4) 0.0801(16) Uani 1 1 d . .
C23 C 1.2381(3) 0.6798(5) 0.0485(6) 0.152(5) Uani 1 1 d . .
H23 H 1.2645 0.6970 0.0793 0.182 Uiso 1 1 calc R U
C24 C 1.1822(3) 0.6976(5) 0.0542(6) 0.135(4) Uani 1 1 d . .
H24 H 1.1712 0.7232 0.0914 0.162 Uiso 1 1 calc R U
C25 C 1.1459(2) 0.6756(3) 0.0033(4) 0.0848(17) Uani 1 1 d . .
H25 H 1.1107 0.6906 0.0007 0.102 Uiso 1 1 calc R U
C26 C 1.1583(2) 0.6328(3) -0.0443(3) 0.0689(13) Uani 1 1 d . .
C27 C 1.1182(2) 0.6092(3) -0.0915(4) 0.0871(19) Uani 1 1 d . .
C28 C 1.1307(2) 0.5663(4) -0.1398(6) 0.114(3) Uani 1 1 d . .
C29 C 1.2255(2) 0.5714(3) -0.0978(4) 0.091(2) Uani 1 1 d . .
H29 H 1.2611 0.5575 -0.0997 0.109 Uiso 1 1 calc R U
C30 C 1.1871(3) 0.5475(4) -0.1446(7) 0.137(4) Uani 1 1 d . .
H40 H 1.1969 0.5195 -0.1789 0.164 Uiso 1 1 calc R U
C31A C 1.3138(2) 0.6224(3) -0.0019(4) 0.0855(17) Uani 1 1 d . .
C32 C 1.3425(2) 0.6241(3) -0.0732(4) 0.0809(17) Uani 1 1 d . .
H32 H 1.3243 0.6330 -0.1193 0.097 Uiso 1 1 calc R U
C33 C 1.3991(2) 0.6122(3) -0.0732(3) 0.0780(16) Uani 1 1 d . .
H33 H 1.4185 0.6113 -0.1199 0.094 Uiso 1 1 calc R U
C34 C 0.6020(3) 0.42557(19) 0.0049(4) 0.0749(14) Uani 1 1 d . .
C35 C 0.5992(4) 0.3959(3) -0.0661(4) 0.098(2) Uani 1 1 d . .
H35 H 0.5898 0.4136 -0.1123 0.118 Uiso 1 1 calc R U
C36 C 1.3413(2) 0.6104(4) 0.0656(4) 0.104(3) Uani 1 1 d . .
H36 H 1.3219 0.6100 0.1123 0.125 Uiso 1 1 calc R U
C37 C 0.5934(2) 0.48640(18) 0.0027(3) 0.0620(11) Uani 1 1 d . .
O1 O 0.59511(17) 0.51045(12) 0.0686(2) 0.0653(8) Uani 1 1 d . .
O11 O 1.0774(2) 0.6882(4) -0.1849(3) 0.148(3) Uani 1 1 d . .
Cu1 Cu 0.58821(2) 0.59079(2) 0.07624(3) 0.0469(2) Uani 1 1 d . .

loop_
_atom_site_aniso_label
_atom_site_aniso_U_11
_atom_site_aniso_U_22
_atom_site_aniso_U_33
_atom_site_aniso_U_23
_atom_site_aniso_U_13
_atom_site_aniso_U_12
C14 0.041(2) 0.073(3) 0.059(2) -0.004(2) -0.0008(17) 0.0033(18)
C15 0.034(2) 0.092(4) 0.070(3) -0.002(3) -0.0011(18) -0.002(2)
C19 0.046(2) 0.0412(19) 0.060(2) 0.000(2) -0.0043(18) 0.0065(16)
C39 0.083(6) 0.37(2) 0.39(2) -0.30(2) -0.011(10) -0.005(9)
O2 0.0449(16) 0.081(2) 0.070(2) 0.0059(18) 0.0004(14) -0.0083(16)
O3 0.0419(14) 0.0563(17) 0.0591(16) -0.0029(14) -0.0002(12) 0.0015(12)
O4 0.0386(14) 0.0640(19) 0.0607(17) -0.0042(14) 0.0017(12) 0.0071(13)
O5 0.091(3) 0.071(2) 0.0632(18) 0.0030(16) 0.0045(17) -0.0084(18)
O12 0.054(3) 0.308(11) 0.260(9) -0.202(9) 0.004(4) -0.027(4)
C1 0.050(2) 0.095(4) 0.062(3) -0.010(3) -0.006(2) -0.001(2)
C2 0.048(3) 0.089(4) 0.096(4) 0.008(3) -0.011(3) -0.008(3)
C3 0.054(3) 0.083(4) 0.123(5) 0.003(4) -0.024(3) 0.010(3)
C4 0.041(2) 0.090(4) 0.092(4) -0.019(3) -0.016(2) 0.008(2)
C5 0.045(2) 0.087(4) 0.083(3) -0.015(3) -0.005(2) 0.007(2)
C6 0.044(3) 0.129(6) 0.097(4) -0.017(4) 0.002(3) -0.012(3)
C7 0.051(3) 0.188(8) 0.076(4) 0.028(5) -0.008(3) -0.009(4)
C8 0.054(3) 0.158(7) 0.088(4) 0.024(4) -0.011(3) -0.011(4)
C9 0.035(2) 0.118(5) 0.070(3) -0.002(3) -0.008(2) 0.007(2)
C10 0.035(2) 0.086(3) 0.077(3) -0.012(3) -0.008(2) 0.001(2)
C11 0.039(2) 0.088(4) 0.083(3) -0.002(3) -0.004(2) 0.007(2)
C12 0.058(3) 0.073(3) 0.065(3) -0.007(2) -0.003(2) 0.003(2)
C13 0.040(2) 0.083(3) 0.063(2) -0.004(2) -0.0018(18) 0.006(2)
C16 0.036(2) 0.144(6) 0.067(3) -0.006(3) 0.001(2) 0.001(3)
C20 0.108(9) 0.83(6) 0.29(2) 0.42(3) 0.006(11) 0.001(17)
C21 0.042(2) 0.095(4) 0.064(3) -0.003(3) 0.0106(19) 0.005(2)
C22 0.040(2) 0.125(5) 0.075(3) -0.008(4) -0.001(2) -0.001(3)
C23 0.051(3) 0.265(14) 0.140(7) -0.115(8) -0.007(4) -0.016(5)
C24 0.064(4) 0.185(9) 0.157(8) -0.095(7) 0.018(4) -0.036(5)
C25 0.040(2) 0.100(4) 0.114(4) -0.026(4) -0.005(3) -0.001(2)
C26 0.047(2) 0.092(4) 0.068(3) -0.001(3) 0.012(2) -0.005(2)
C27 0.059(3) 0.124(6) 0.079(3) -0.025(4) 0.009(3) -0.009(3)
C28 0.045(3) 0.141(7) 0.157(7) -0.077(6) -0.013(4) -0.003(3)
C29 0.038(2) 0.117(5) 0.119(5) -0.028(4) -0.003(3) -0.011(3)
C30 0.048(3) 0.161(8) 0.202(9) -0.105(7) 0.018(4) -0.009(4)
C31A 0.043(2) 0.118(5) 0.095(4) -0.017(4) 0.016(3) -0.009(3)
C32 0.034(2) 0.129(5) 0.080(3) -0.005(4) -0.003(2) -0.004(3)
C33 0.036(2) 0.123(5) 0.075(3) 0.013(3) 0.016(2) 0.003(2)
C34 0.109(4) 0.038(2) 0.078(3) -0.008(2) 0.014(3) -0.010(2)
C35 0.161(7) 0.058(3) 0.076(3) -0.005(3) -0.001(4) -0.012(4)
C36 0.039(3) 0.184(9) 0.090(4) -0.013(5) 0.001(3) -0.010(4)
C37 0.071(3) 0.042(2) 0.073(3) -0.002(2) -0.003(3) -0.0089(19)
O1 0.088(2) 0.0375(15) 0.0709(19) 0.0003(14) -0.0098(19) -0.0084(15)
O11 0.053(3) 0.281(9) 0.111(4) 0.063(5) 0.003(2) -0.007(4)
Cu1 0.0421(3) 0.0376(3) 0.0612(4) 0.0012(2) 0.0012(2) 0.0002(2)

loop_
_atom_type_symbol
_atom_type_description
_atom_type_scat_dispersion_real
_atom_type_scat_dispersion_imag
_atom_type_scat_source
C C 0.0181 0.0091 'International Tables Vol C Tables 4.2.6.8 and 6.1.1.4'
H H 0.0000 0.0000 'International Tables Vol C Tables 4.2.6.8 and 6.1.1.4'
O O 0.0492 0.0322 'International Tables Vol C Tables 4.2.6.8 and 6.1.1.4'
Cu Cu -1.9646 0.5888 'International Tables Vol C Tables 4.2.6.8 and 6.1.1.4'
N N 0.0311 0.0180 'International Tables Vol C Tables 4.2.6.8 and 6.1.1.4'

loop_
_geom_angle_atom_site_label_1
_geom_angle_atom_site_label_2
_geom_angle_atom_site_label_3
_geom_angle
_geom_angle_site_symmetry_1
_geom_angle_site_symmetry_3
C15 C14 C13 119.5(4) . .
C15 C14 C19 119.9(4) . .
C13 C14 C19 120.7(4) . .
C14 C15 C16 119.4(5) . .
O3 C19 O4 126.1(4) . .
O3 C19 C14 117.3(4) . .
O4 C19 C14 116.6(4) . .
C37 O2 Cu1 121.2(3) 7 .
C19 O3 Cu1 122.3(3) . .
C19 O4 Cu1 121.5(3) . 7
C28 O12 C39 114.0(8) . .
C2 C1 C10 119.8(5) . .
C2 C1 C11 116.4(5) . .
C10 C1 C11 123.7(5) . .
C1 C2 C3 120.7(6) . .
C4 C3 C2 120.4(6) . .
C3 C4 C5 119.8(5) . .
C4 C5 C10 120.1(6) . .
C4 C5 C6 119.9(5) . .
C10 C5 C6 119.9(6) . .
C7 C6 C5 119.1(5) . .
C7 C6 C27 120.2(6) . .
C5 C6 C27 120.7(7) . .
O11 C7 C6 115.8(6) . .
O11 C7 C8 123.4(7) . .
C6 C7 C8 120.6(6) . .
C9 C8 C7 121.4(7) . .
C8 C9 C10 120.3(5) . .
C1 C10 C5 118.9(6) . .
C1 C10 C9 122.8(5) . .
C5 C10 C9 118.2(5) . .
C12 C11 C16 119.6(4) . .
C12 C11 C1 120.2(5) . .
C16 C11 C1 119.9(5) . .
C11 C12 C13 120.0(5) . .
C12 C13 C14 121.0(4) . .
C11 C16 C15 120.5(5) . .
C29 C21 C22 125.2(5) . .
C29 C21 C26 115.9(5) . .
C22 C21 C26 118.9(5) . .
C21 C22 C23 119.0(5) . .
C21 C22 C31A 123.3(6) . .
C23 C22 C31A 117.7(5) . .
C22 C23 C24 122.3(6) . .
C25 C24 C23 117.1(7) . .
C24 C25 C26 123.2(6) . .
C25 C26 C27 120.7(5) . .
C25 C26 C21 118.8(5) . .
C27 C26 C21 120.4(5) . .
C28 C27 C26 120.8(6) . .
C28 C27 C6 116.5(6) . .
C26 C27 C6 122.5(6) . .
O12 C28 C27 118.9(6) . .
O12 C28 C30 121.8(7) . .
C27 C28 C30 119.1(6) . .
C21 C29 C30 125.0(6) . .
C29 C30 C28 118.7(7) . .
C36 C31A C32 120.1(5) . .
C36 C31A C22 121.4(6) . .
C32 C31A C22 118.3(6) . .
C33 C32 C31A 118.4(6) . .
C34 C33 C32 120.0(5) 7_655 .
C33 C34 C35 120.6(5) 7_545 .
C33 C34 C37 121.0(5) 7_545 .
C35 C34 C37 118.4(5) . .
C36 C35 C34 118.8(6) 7_545 .
C35 C36 C31A 121.8(6) 7_655 .
O2 C37 O1 126.7(4) 7 .
O2 C37 C34 117.9(4) 7 .
O1 C37 C34 115.3(5) . .
C37 O1 Cu1 120.9(3) . .
C7 O11 C20 115.3(7) . .
O3 Cu1 O2 168.68(14) . .
O3 Cu1 O4 89.23(13) . 7
O2 Cu1 O4 88.82(14) . 7
O3 Cu1 O1 89.46(14) . .
O2 Cu1 O1 90.29(16) . .
O4 Cu1 O1 168.80(14) 7 .
O3 Cu1 O5 95.98(14) . .
O2 Cu1 O5 95.32(15) . .
O4 Cu1 O5 96.52(14) 7 .
O1 Cu1 O5 94.68(15) . .
O3 Cu1 Cu1 84.26(9) . 7
O2 Cu1 Cu1 84.45(10) . 7
O4 Cu1 Cu1 84.14(9) 7 7
O1 Cu1 Cu1 84.66(10) . 7
O5 Cu1 Cu1 179.30(10) . 7

loop_
_geom_bond_atom_site_label_1
_geom_bond_atom_site_label_2
_geom_bond_distance
_geom_bond_site_symmetry_2
C14 C15 1.386(7) .
C14 C13 1.392(6) .
C14 C19 1.496(6) .
C15 C16 1.410(7) .
C19 O3 1.250(5) .
C19 O4 1.271(5) .
C39 O12 1.492(15) .
O2 C37 1.264(6) 7
O2 Cu1 1.952(3) .
O3 Cu1 1.951(3) .
O4 Cu1 1.960(3) 7
O5 Cu1 2.141(4) .
O12 C28 1.364(8) .
C1 C2 1.358(9) .
C1 C10 1.386(8) .
C1 C11 1.505(6) .
C2 C3 1.405(8) .
C3 C4 1.344(10) .
C4 C5 1.386(9) .
C5 C10 1.411(7) .
C5 C6 1.445(9) .
C6 C7 1.360(11) .
C6 C27 1.471(8) .
C7 O11 1.349(9) .
C7 C8 1.411(9) .
C8 C9 1.347(9) .
C9 C10 1.431(8) .
C11 C12 1.380(8) .
C11 C16 1.391(8) .
C12 C13 1.390(7) .
C20 O11 1.472(15) .
C21 C29 1.352(9) .
C21 C22 1.372(8) .
C21 C26 1.472(7) .
C22 C23 1.387(11) .
C22 C31A 1.495(7) .
C23 C24 1.429(11) .
C24 C25 1.351(9) .
C25 C26 1.357(9) .
C26 C27 1.392(8) .
C27 C28 1.366(9) .
C28 C30 1.447(10) .
C29 C30 1.362(10) .
C31A C36 1.367(10) .
C31A C32 1.410(9) .
C32 C33 1.407(7) .
C33 C34 1.360(8) 7_655
C34 C33 1.360(8) 7_545
C34 C35 1.419(8) .
C34 C37 1.493(6) .
C35 C36 1.354(9) 7_545
C36 C35 1.354(9) 7_655
C37 O2 1.264(6) 7
C37 O1 1.273(6) .
O1 Cu1 1.964(3) .
Cu1 O4 1.960(3) 7
Cu1 Cu1 2.6196(11) 7
